data_8101326
loop_
_publ_author_name
'Wattenbach, Carsten'
'Sippel, Heike'
'M\"uller, Ulrich'
'Frauenrath, Herbert'

_publ_section_title
;
Crystal structure of (2S*,4R*,5R*)-2-tert-butyl-5-hydroxy-4-methoxy-
5-methyl-1,3-dioxane, C~10~H~20~O~4~
;
_journal_issue 4
_journal_name_full 'Zeitschrift f\"ur Kristallographie - New Crystal Structures'
_journal_page_first 503
_journal_page_last 504
_journal_volume 215
_journal_year 2000
_chemical_formula_sum 'C10 H20 O4'
_chemical_formula_weight 204.27
_space_group_IT_number 19
_symmetry_cell_setting orthorhombic
_symmetry_space_group_name_Hall 'P 2ac 2ab'
_symmetry_space_group_name_H-M 'P 21 21 21'
_cell_angle_alpha 90.00
_cell_angle_beta 90.00
_cell_angle_gamma 90.00
_cell_formula_units_Z 4
_cell_length_a 5.822(1)
_cell_length_b 6.375(2)
_cell_length_c 29.932(7)
_cell_measurement_temperature 193(2)
_cell_volume 1110.9(5)
_diffrn_ambient_temperature 193(2)
_exptl_crystal_density_diffrn 1.221
_cod_database_code 8101326

loop_
_symmetry_equiv_pos_as_xyz
'x, y, z'
'-x+1/2, -y, z+1/2'
'-x, y+1/2, -z+1/2'
'x+1/2, -y+1/2, -z'

loop_
_atom_site_label
_atom_site_type_symbol
_atom_site_fract_x
_atom_site_fract_y
_atom_site_fract_z
_atom_site_U_iso_or_equiv
_atom_site_adp_type
_atom_site_occupancy
_atom_site_calc_flag
_atom_site_refinement_flags
_atom_site_disorder_assembly
_atom_site_disorder_group
O1 O 0.8977(8) -0.1191(7) 0.14633(13) 0.0237(12) Uani 1 d . . .
C2 C 0.8158(13) 0.0142(11) 0.1122(2) 0.0215(16) Uani 1 d . . .
H2 H 0.642(13) -0.002(11) 0.110(2) 0.03(2) Uiso 1 d . . .
O3 O 0.8650(7) 0.2289(7) 0.12289(13) 0.0213(11) Uani 1 d . . .
C4 C 0.7533(11) 0.2943(14) 0.1633(2) 0.0240(17) Uani 1 d . . .
H4 H 0.827(11) 0.433(10) 0.1685(18) 0.008(16) Uiso 1 d . . .
C5 C 0.8231(12) 0.1504(12) 0.2013(2) 0.0258(19) Uani 1 d . . .
C6 C 0.7840(14) -0.0789(13) 0.1877(2) 0.0280(19) Uani 1 d . . .
H6A H 0.633(14) -0.117(12) 0.185(2) 0.03(2) Uiso 1 d . . .
H6B H 0.836(12) -0.176(11) 0.210(2) 0.028(19) Uiso 1 d . . .
C7 C 0.9316(12) -0.0409(12) 0.0679(2) 0.0235(17) Uani 1 d . . .
C8 C 0.8406(16) 0.1083(15) 0.0320(3) 0.035(2) Uani 1 d . . .
H8A H 0.910(10) 0.082(8) -0.0013(17) 0.006(15) Uiso 1 d . . .
H8B H 0.677(16) 0.086(14) 0.027(3) 0.06(3) Uiso 1 d . . .
H8C H 0.908(13) 0.240(11) 0.037(2) 0.022(19) Uiso 1 d . . .
C9 C 1.1919(14) -0.0225(17) 0.0728(3) 0.036(2) Uani 1 d . . .
H9C H 1.239(17) -0.114(17) 0.098(3) 0.09(4) Uiso 1 d . . .
H9C H 1.259(13) -0.037(12) 0.044(2) 0.04(2) Uiso 1 d . . .
H9C H 1.245(15) 0.123(15) 0.075(3) 0.06(3) Uiso 1 d . . .
C10 C 0.8668(15) -0.2646(14) 0.0561(2) 0.034(2) Uani 1 d . . .
H10A H 0.927(15) -0.346(13) 0.078(2) 0.05(3) Uiso 1 d . . .
H10B H 0.708(14) -0.297(12) 0.050(2) 0.04(2) Uiso 1 d . . .
H10C H 0.937(13) -0.293(11) 0.026(2) 0.04(2) Uiso 1 d . . .
C11 C 0.7015(15) 0.1976(16) 0.2453(2) 0.0300(18) Uani 1 d . . .
H11A H 0.746(14) 0.093(13) 0.269(2) 0.05(3) Uiso 1 d . . .
H11B H 0.538(14) 0.189(12) 0.239(2) 0.04(2) Uiso 1 d . . .
H11C H 0.735(11) 0.337(10) 0.2533(19) 0.014(18) Uiso 1 d . . .
O12 O 1.0644(9) 0.1840(9) 0.20989(16) 0.0268(13) Uani 1 d . . .
H12 H 1.133(19) 0.130(18) 0.190(3) 0.09(4) Uiso 1 d . . .
O13 O 0.5139(7) 0.2932(8) 0.15919(15) 0.0243(12) Uani 1 d . . .
C14 C 0.4313(15) 0.4602(13) 0.1314(3) 0.0303(18) Uani 1 d . . .
H14A H 0.273(19) 0.454(16) 0.129(3) 0.08(4) Uiso 1 d . . .
H14B H 0.496(14) 0.608(14) 0.144(3) 0.06(3) Uiso 1 d . . .
H14C H 0.480(13) 0.449(11) 0.099(2) 0.04(2) Uiso 1 d . . .

loop_
_atom_site_aniso_label
_atom_site_aniso_U_11
_atom_site_aniso_U_22
_atom_site_aniso_U_33
_atom_site_aniso_U_23
_atom_site_aniso_U_13
_atom_site_aniso_U_12
O1 0.025(3) 0.029(3) 0.016(2) 0.005(2) -0.001(2) 0.001(2)
C2 0.019(4) 0.026(4) 0.019(3) -0.003(3) 0.000(3) -0.005(3)
O3 0.019(2) 0.024(3) 0.021(2) 0.001(2) 0.003(2) -0.002(2)
C4 0.015(3) 0.031(5) 0.026(4) 0.002(4) 0.003(3) -0.005(4)
C5 0.024(4) 0.036(5) 0.018(3) 0.003(3) 0.000(3) -0.010(4)
C6 0.031(5) 0.035(5) 0.018(4) 0.010(3) -0.001(3) -0.006(4)
C7 0.019(4) 0.035(4) 0.016(3) 0.001(3) 0.001(3) -0.009(4)
C8 0.032(5) 0.046(5) 0.025(4) 0.004(4) 0.006(4) -0.007(5)
C9 0.026(4) 0.048(6) 0.035(5) -0.007(5) 0.009(4) -0.008(4)
C10 0.030(5) 0.051(6) 0.022(4) -0.011(4) -0.002(4) -0.009(5)
C11 0.035(5) 0.039(5) 0.016(4) -0.004(4) 0.003(3) -0.011(5)
O12 0.022(3) 0.034(3) 0.025(2) -0.003(2) -0.005(2) 0.002(3)
O13 0.018(3) 0.026(3) 0.029(3) 0.006(2) 0.004(2) 0.002(2)
C14 0.032(5) 0.026(4) 0.033(4) 0.008(3) -0.010(4) 0.003(4)

loop_
_geom_bond_atom_site_label_1
_geom_bond_atom_site_label_2
_geom_bond_distance
_geom_bond_site_symmetry_2
_geom_bond_publ_flag
O1 C2 1.412(8) . ?
O1 C6 1.427(8) . ?
C2 O3 1.435(8) . ?
C2 C7 1.529(9) . ?
O3 C4 1.435(8) . ?
C4 C5 1.517(10) . ?
C4 O13 1.399(8) . ?
C5 C6 1.534(11) . ?
C5 C11 1.525(9) . ?
C5 O12 1.444(9) . ?
C7 C8 1.530(11) . ?
C7 C9 1.527(11) . ?
C7 C10 1.516(11) . ?
O13 C14 1.434(9) . ?

loop_
_cod_related_entry_id
_cod_related_entry_database
_cod_related_entry_code
1 ChemSpider 21183567
